data_7204231
loop_
_publ_author_name
'Alves, M. Jos\'e'
'Azoia, Nuno G.'
'Bickley, Jamie F.'
'Fortes, A. Gil'
'Gilchrist, Thomas L.'
'Mendon\,ca, Ricardo'

_publ_section_title
;
 Diels--Alder reactions of alkyl 2H-azirine-3-carboxylates with furans
;
_journal_issue 22
_journal_name_full 'Journal of the Chemical Society, Perkin Transactions 1'
_journal_page_first 2969
_journal_paper_doi 10.1039/b106985n
_journal_year 2001
_chemical_formula_sum 'C15 H15 Cl2 N O4'
_chemical_formula_weight 344.18
_chemical_name_systematic
; 
? 
;
_space_group_IT_number 9
_symmetry_cell_setting monoclinic
_symmetry_space_group_name_Hall 'C -2yc'
_symmetry_space_group_name_H-M 'C 1 c 1'
_atom_sites_solution_hydrogens geom
_atom_sites_solution_primary direct
_atom_sites_solution_secondary difmap
_audit_creation_method SHELXL-97
_cell_angle_alpha 90.00
_cell_angle_beta 91.78(3)
_cell_angle_gamma 90.00
_cell_formula_units_Z 8
_cell_length_a 10.120(2)
_cell_length_b 11.740(2)
_cell_length_c 25.984(5)
_cell_measurement_temperature 213(2)
_cell_volume 3085.6(10)
_computing_data_collection 'IPDS (STOE, 1997)'
_computing_data_reduction 'X-RED (STOE, 1996)'
_computing_structure_refinement 'SHELXL-97 (Sheldrick, 1997)'
_computing_structure_solution 'SHELXS-97 (Sheldrick, 1990)'
_diffrn_ambient_temperature 213(2)
_diffrn_detector_area_resol_mean 6.67
_diffrn_measured_fraction_theta_full 0.981
_diffrn_measured_fraction_theta_max 0.981
_diffrn_measurement_device_type 'Stoe IPDS'
_diffrn_measurement_method 'Image plate'
_diffrn_radiation_monochromator graphite
_diffrn_radiation_source 'fine-focus sealed tube'
_diffrn_radiation_type MoK\a
_diffrn_radiation_wavelength 0.71073
_diffrn_reflns_av_R_equivalents 0.0488
_diffrn_reflns_av_sigmaI/netI 0.0599
_diffrn_reflns_limit_h_max 11
_diffrn_reflns_limit_h_min -11
_diffrn_reflns_limit_k_max 13
_diffrn_reflns_limit_k_min -13
_diffrn_reflns_limit_l_max 29
_diffrn_reflns_limit_l_min -29
_diffrn_reflns_number 9233
_diffrn_reflns_theta_full 24.23
_diffrn_reflns_theta_max 24.23
_diffrn_reflns_theta_min 2.66
_exptl_absorpt_coefficient_mu 0.437
_exptl_absorpt_correction_type none
_exptl_crystal_density_diffrn 1.482
_exptl_crystal_density_method 'not measured'
_exptl_crystal_description Needle
_exptl_crystal_F_000 1424
_exptl_crystal_size_max 0.5
_exptl_crystal_size_mid 0.2
_exptl_crystal_size_min 0.15
_refine_diff_density_max 0.464
_refine_diff_density_min -0.340
_refine_diff_density_rms 0.057
_refine_ls_abs_structure_details 'Flack H D (1983), Acta Cryst. A39, 876-881'
_refine_ls_abs_structure_Flack 0.10(7)
_refine_ls_extinction_method none
_refine_ls_goodness_of_fit_ref 0.951
_refine_ls_hydrogen_treatment mixed
_refine_ls_matrix_type full
_refine_ls_number_parameters 405
_refine_ls_number_reflns 4636
_refine_ls_number_restraints 2
_refine_ls_restrained_S_all 0.951
_refine_ls_R_factor_all 0.0580
_refine_ls_R_factor_gt 0.0434
_refine_ls_shift/su_max 0.001
_refine_ls_shift/su_mean 0.000
_refine_ls_structure_factor_coef Fsqd
_refine_ls_weighting_details 'calc w=1/[\s^2^(Fo^2^)+(0.0698P)^2^+0.0000P] where P=(Fo^2^+2Fc^2^)/3'
_refine_ls_weighting_scheme calc
_refine_ls_wR_factor_gt 0.1054
_refine_ls_wR_factor_ref 0.1109
_reflns_number_gt 3643
_reflns_number_total 4636
_reflns_threshold_expression >2sigma(I)
_cod_data_source_file b106985n.txt
_cod_data_source_block na21f9
_cod_depositor_comments
;
The following automatic conversions were performed:
'_symmetry_cell_setting' value 'Monoclinic' changed to 'monoclinic'
according to '/home/saulius/struct/CIF-dictionaries/cif_core.dic'
dictionary named 'cif_core.dic' version 2.4.1 from 2010-06-29.

Automatic conversion script
Id: cif_fix_enum 1527 2010-12-29 10:47:43Z saulius 
;
_cod_original_cell_volume 3085.9(11)
_cod_original_sg_symbol_H-M 'C c'
_cod_database_code 7204231

loop_
_symmetry_equiv_pos_as_xyz
'x, y, z'
'x, -y, z+1/2'
'x+1/2, y+1/2, z'
'x+1/2, -y+1/2, z+1/2'

loop_
_atom_site_label
_atom_site_type_symbol
_atom_site_fract_x
_atom_site_fract_y
_atom_site_fract_z
_atom_site_U_iso_or_equiv
_atom_site_adp_type
_atom_site_occupancy
_atom_site_symmetry_multiplicity
_atom_site_calc_flag
_atom_site_refinement_flags
_atom_site_disorder_assembly
_atom_site_disorder_group
C1 C 0.6265(4) 1.0678(4) 0.39225(16) 0.0275(10) Uani 1 1 d . . .
C2 C 0.7309(5) 1.0942(5) 0.36140(19) 0.0358(12) Uani 1 1 d . . .
H2 H 0.7933 1.1496 0.3718 0.043 Uiso 1 1 calc R . .
C3 C 0.7425(5) 1.0385(4) 0.3153(2) 0.0365(12) Uani 1 1 d . . .
H3 H 0.8132 1.0557 0.2941 0.044 Uiso 1 1 calc R . .
C4 C 0.6507(5) 0.9571(4) 0.29994(17) 0.0329(11) Uani 1 1 d . . .
H4 H 0.6578 0.9196 0.2682 0.039 Uiso 1 1 calc R . .
C5 C 0.5487(5) 0.9320(4) 0.33193(19) 0.0312(12) Uani 1 1 d . . .
C6 C 0.5338(4) 0.9833(4) 0.37939(17) 0.0259(10) Uani 1 1 d . . .
C7 C 0.4188(4) 0.9587(4) 0.41325(16) 0.0242(10) Uani 1 1 d . . .
H7 H 0.3392 1.0049 0.4049 0.029 Uiso 1 1 calc R . .
C8 C 0.4285(4) 0.9196(4) 0.46754(16) 0.0250(10) Uani 1 1 d . . .
C9 C 0.5559(5) 0.8966(4) 0.4979(2) 0.0345(12) Uani 1 1 d . . .
C10 C 0.7603(5) 0.8034(6) 0.5010(2) 0.0539(15) Uani 1 1 d . . .
H10A H 0.8194 0.7620 0.4791 0.081 Uiso 1 1 calc R . .
H10B H 0.7342 0.7546 0.5291 0.081 Uiso 1 1 calc R . .
H10C H 0.8053 0.8701 0.5149 0.081 Uiso 1 1 calc R . .
C11 C 0.3230(5) 0.9621(4) 0.50401(17) 0.0297(10) Uani 1 1 d . . .
H11 H 0.3541 1.0319 0.5220 0.036 Uiso 1 1 calc R . .
C12 C 0.2797(5) 0.8752(4) 0.54244(17) 0.0342(12) Uani 1 1 d . . .
H12 H 0.3363 0.8377 0.5663 0.041 Uiso 1 1 calc R . .
C13 C 0.1522(5) 0.8593(5) 0.53791(17) 0.0375(13) Uani 1 1 d . . .
H13 H 0.1048 0.8065 0.5573 0.045 Uiso 1 1 calc R . .
C14 C 0.0915(5) 0.9366(5) 0.4977(2) 0.0358(12) Uani 1 1 d . . .
H14 H 0.0374 0.8926 0.4723 0.043 Uiso 1 1 calc R . .
C15 C -0.0492(6) 1.0927(5) 0.4860(3) 0.0598(17) Uani 1 1 d . . .
H15A H -0.0998 1.1482 0.5048 0.090 Uiso 1 1 calc R . .
H15B H -0.1081 1.0495 0.4632 0.090 Uiso 1 1 calc R . .
H15C H 0.0160 1.1318 0.4658 0.090 Uiso 1 1 calc R . .
Cl1 Cl 0.43161(11) 0.83308(12) 0.30972(5) 0.0419(3) Uani 1 1 d . . .
Cl2 Cl 0.60841(11) 1.14570(10) 0.44883(5) 0.0391(3) Uani 1 1 d . . .
N1 N 0.3904(4) 0.8408(3) 0.42633(15) 0.0300(9) Uani 1 1 d . . .
H1 H 0.314(5) 0.834(4) 0.4300(19) 0.034(15) Uiso 1 1 d . . .
O1 O 0.6433(3) 0.8387(3) 0.47104(14) 0.0434(9) Uani 1 1 d . . .
O2 O 0.5735(4) 0.9268(4) 0.54104(14) 0.0556(11) Uani 1 1 d . . .
O3 O 0.2046(3) 0.9858(3) 0.47394(12) 0.0344(8) Uani 1 1 d . . .
O4 O 0.0159(3) 1.0177(3) 0.52129(13) 0.0412(8) Uani 1 1 d . . .
C20 C 0.3730(5) 0.8351(4) 0.77147(17) 0.0326(11) Uani 1 1 d . . .
C21 C 0.2671(5) 0.8607(5) 0.8021(2) 0.0393(13) Uani 1 1 d . . .
H21 H 0.2050 0.9166 0.7919 0.047 Uiso 1 1 calc R . .
C22 C 0.2550(5) 0.8028(5) 0.8473(2) 0.0447(14) Uani 1 1 d . . .
H22 H 0.1830 0.8185 0.8682 0.054 Uiso 1 1 calc R . .
C23 C 0.3463(5) 0.7219(5) 0.8630(2) 0.0414(13) Uani 1 1 d . . .
H23 H 0.3382 0.6836 0.8945 0.050 Uiso 1 1 calc R . .
C24 C 0.4521(5) 0.6981(4) 0.83065(18) 0.0314(11) Uani 1 1 d . . .
C25 C 0.4662(4) 0.7511(4) 0.78370(17) 0.0262(10) Uani 1 1 d . . .
C26 C 0.5790(4) 0.7271(4) 0.74924(17) 0.0309(11) Uani 1 1 d . . .
H26 H 0.6554 0.7789 0.7545 0.037 Uiso 1 1 calc R . .
C27 C 0.5655(5) 0.6798(4) 0.69652(17) 0.0280(10) Uani 1 1 d . . .
C28 C 0.4296(7) 0.6410(6) 0.6779(3) 0.0550(18) Uani 1 1 d . A .
C29 C 0.2689(9) 0.5857(10) 0.6222(7) 0.208(8) Uani 1 1 d . A 1
H29A H 0.2378 0.5881 0.5865 0.312 Uiso 1 1 calc R A 1
H29B H 0.2038 0.6208 0.6438 0.312 Uiso 1 1 calc R A 1
H29C H 0.2821 0.5071 0.6326 0.312 Uiso 1 1 calc R A 1
C30 C 0.6622(5) 0.7203(5) 0.65656(19) 0.0411(13) Uani 1 1 d . . .
H30 H 0.6229 0.7836 0.6361 0.049 Uiso 1 1 calc R . .
C31 C 0.7098(6) 0.6287(5) 0.62156(18) 0.0400(13) Uani 1 1 d . . .
H31 H 0.6556 0.5851 0.5991 0.048 Uiso 1 1 calc R . .
C32 C 0.8387(6) 0.6183(5) 0.6270(2) 0.0466(14) Uani 1 1 d . . .
H32 H 0.8886 0.5646 0.6091 0.056 Uiso 1 1 calc R . .
C33 C 0.8984(7) 0.7026(5) 0.6655(2) 0.0548(15) Uani 1 1 d . . .
H33 H 0.9486 0.6639 0.6937 0.066 Uiso 1 1 calc R . .
C34 C 1.0476(7) 0.8487(6) 0.6759(3) 0.078(2) Uani 1 1 d . . .
H34A H 1.1013 0.9026 0.6575 0.117 Uiso 1 1 calc R . .
H34B H 1.1042 0.8018 0.6980 0.117 Uiso 1 1 calc R . .
H34C H 0.9855 0.8898 0.6967 0.117 Uiso 1 1 calc R . .
Cl3 Cl 0.38949(13) 0.91010(12) 0.71382(5) 0.0463(3) Uani 1 1 d . . .
Cl4 Cl 0.56751(12) 0.60005(12) 0.85411(5) 0.0461(4) Uani 1 1 d . . .
N2 N 0.6152(5) 0.6091(4) 0.73905(16) 0.0380(10) Uani 1 1 d . . .
H20 H 0.710(8) 0.615(6) 0.741(3) 0.09(2) Uiso 1 1 d . . .
O5 O 0.3513(4) 0.5943(4) 0.7050(2) 0.0776(15) Uani 1 1 d . . .
O6 O 0.4108(4) 0.6558(5) 0.62845(17) 0.0838(17) Uani 1 1 d . . .
O7 O 0.7813(4) 0.7584(3) 0.68365(16) 0.0598(12) Uani 1 1 d . . .
O8 O 0.9758(4) 0.7771(4) 0.63938(16) 0.0602(11) Uani 1 1 d . . .

loop_
_atom_site_aniso_label
_atom_site_aniso_U_11
_atom_site_aniso_U_22
_atom_site_aniso_U_33
_atom_site_aniso_U_23
_atom_site_aniso_U_13
_atom_site_aniso_U_12
C1 0.026(2) 0.023(2) 0.033(2) 0.006(2) 0.003(2) -0.002(2)
C2 0.027(3) 0.035(3) 0.046(3) 0.004(2) 0.006(2) -0.002(2)
C3 0.025(3) 0.035(3) 0.050(3) 0.013(3) 0.013(2) 0.003(2)
C4 0.034(3) 0.038(3) 0.027(2) 0.000(2) 0.011(2) 0.001(2)
C5 0.030(3) 0.025(3) 0.039(3) 0.004(2) 0.002(2) -0.005(2)
C6 0.024(2) 0.024(3) 0.030(2) 0.0096(19) 0.0025(19) 0.003(2)
C7 0.020(2) 0.024(2) 0.028(2) -0.0037(19) -0.0031(18) -0.001(2)
C8 0.023(2) 0.026(2) 0.026(2) 0.0011(19) 0.0009(19) -0.001(2)
C9 0.026(3) 0.036(3) 0.042(3) 0.008(2) 0.003(2) -0.003(2)
C10 0.034(3) 0.078(4) 0.049(3) 0.023(3) 0.006(2) 0.017(3)
C11 0.029(2) 0.032(3) 0.029(2) 0.003(2) 0.0014(19) 0.001(2)
C12 0.040(3) 0.040(3) 0.023(2) -0.002(2) -0.007(2) 0.003(3)
C13 0.050(4) 0.040(3) 0.024(2) 0.001(2) 0.017(2) -0.005(3)
C14 0.029(3) 0.039(3) 0.040(3) -0.005(2) 0.016(2) -0.007(3)
C15 0.051(4) 0.049(4) 0.080(4) 0.005(3) -0.001(3) 0.015(3)
Cl1 0.0433(8) 0.0485(8) 0.0341(6) -0.0062(6) 0.0023(6) -0.0129(7)
Cl2 0.0406(7) 0.0332(7) 0.0436(6) -0.0081(6) 0.0042(5) -0.0074(6)
N1 0.027(2) 0.029(2) 0.035(2) 0.0016(16) 0.0034(19) -0.0060(19)
O1 0.0276(18) 0.047(2) 0.056(2) 0.0105(17) 0.0044(16) 0.0081(17)
O2 0.043(2) 0.084(3) 0.039(2) -0.0031(19) -0.0166(17) -0.003(2)
O3 0.0248(17) 0.042(2) 0.0370(17) 0.0095(15) 0.0024(14) 0.0048(15)
O4 0.0327(18) 0.042(2) 0.049(2) -0.0074(17) 0.0078(16) 0.0076(17)
C20 0.033(3) 0.026(3) 0.038(3) -0.003(2) -0.004(2) -0.002(2)
C21 0.029(3) 0.031(3) 0.058(3) -0.018(3) 0.001(2) 0.005(2)
C22 0.039(3) 0.040(4) 0.056(3) -0.020(3) 0.012(3) -0.003(3)
C23 0.044(3) 0.041(3) 0.040(3) -0.016(2) 0.010(2) -0.007(3)
C24 0.030(3) 0.033(3) 0.031(3) -0.010(2) -0.002(2) -0.001(2)
C25 0.023(2) 0.029(2) 0.027(2) -0.0083(19) -0.0001(18) 0.002(2)
C26 0.025(2) 0.032(3) 0.036(3) -0.006(2) 0.001(2) 0.001(2)
C27 0.028(2) 0.023(2) 0.033(2) -0.0045(19) 0.003(2) -0.001(2)
C28 0.048(4) 0.046(4) 0.070(4) -0.039(3) -0.017(3) 0.019(3)
C29 0.074(6) 0.119(9) 0.42(2) -0.130(12) -0.143(10) 0.016(6)
C30 0.058(3) 0.034(3) 0.031(3) -0.003(2) 0.006(2) -0.002(3)
C31 0.053(4) 0.042(3) 0.025(2) -0.010(2) 0.010(2) -0.005(3)
C32 0.049(4) 0.046(4) 0.045(3) -0.022(3) 0.015(3) -0.004(3)
C33 0.066(4) 0.045(4) 0.055(3) 0.000(3) 0.039(3) 0.001(3)
C34 0.067(4) 0.064(5) 0.104(5) -0.032(4) 0.007(4) -0.027(4)
Cl3 0.0522(8) 0.0375(8) 0.0490(7) 0.0035(6) -0.0002(6) 0.0114(7)
Cl4 0.0502(9) 0.0505(9) 0.0373(7) 0.0038(6) -0.0023(6) 0.0131(7)
N2 0.040(3) 0.038(3) 0.036(2) -0.0026(18) 0.006(2) 0.016(2)
O5 0.035(2) 0.060(3) 0.138(5) -0.014(3) 0.004(3) -0.021(2)
O6 0.049(3) 0.147(5) 0.055(3) -0.047(3) -0.017(2) 0.025(3)
O7 0.049(2) 0.062(3) 0.070(3) -0.035(2) 0.033(2) -0.027(2)
O8 0.062(2) 0.058(3) 0.061(2) -0.003(2) 0.020(2) -0.016(2)

loop_
_atom_type_symbol
_atom_type_description
_atom_type_scat_dispersion_real
_atom_type_scat_dispersion_imag
_atom_type_scat_source
C C 0.0033 0.0016 'International Tables Vol C Tables 4.2.6.8 and 6.1.1.4'
H H 0.0000 0.0000 'International Tables Vol C Tables 4.2.6.8 and 6.1.1.4'
N N 0.0061 0.0033 'International Tables Vol C Tables 4.2.6.8 and 6.1.1.4'
O O 0.0106 0.0060 'International Tables Vol C Tables 4.2.6.8 and 6.1.1.4'
Cl Cl 0.1484 0.1585 'International Tables Vol C Tables 4.2.6.8 and 6.1.1.4'

loop_
_geom_angle_atom_site_label_1
_geom_angle_atom_site_label_2
_geom_angle_atom_site_label_3
_geom_angle
_geom_angle_site_symmetry_1
_geom_angle_site_symmetry_3
_geom_angle_publ_flag
C2 C1 C6 122.7(4) . . ?
C2 C1 Cl2 118.2(4) . . ?
C6 C1 Cl2 119.1(3) . . ?
C3 C2 C1 119.1(5) . . ?
C2 C3 C4 120.5(5) . . ?
C5 C4 C3 118.9(5) . . ?
C4 C5 C6 123.3(5) . . ?
C4 C5 Cl1 117.2(4) . . ?
C6 C5 Cl1 119.5(4) . . ?
C5 C6 C1 115.5(4) . . ?
C5 C6 C7 122.9(4) . . ?
C1 C6 C7 121.3(4) . . ?
N1 C7 C8 59.4(3) . . ?
N1 C7 C6 118.7(4) . . ?
C8 C7 C6 125.8(4) . . ?
N1 C8 C7 59.3(3) . . ?
N1 C8 C9 118.1(4) . . ?
C7 C8 C9 125.5(4) . . ?
N1 C8 C11 119.2(4) . . ?
C7 C8 C11 117.4(4) . . ?
C9 C8 C11 109.5(4) . . ?
O2 C9 O1 124.5(5) . . ?
O2 C9 C8 122.7(5) . . ?
O1 C9 C8 112.7(4) . . ?
O3 C11 C12 103.8(4) . . ?
O3 C11 C8 108.2(3) . . ?
C12 C11 C8 114.4(4) . . ?
C13 C12 C11 110.2(4) . . ?
C12 C13 C14 111.0(5) . . ?
O4 C14 O3 112.0(4) . . ?
O4 C14 C13 109.3(4) . . ?
O3 C14 C13 103.1(4) . . ?
C7 N1 C8 61.2(3) . . ?
C9 O1 C10 114.0(4) . . ?
C11 O3 C14 110.4(3) . . ?
C14 O4 C15 113.3(4) . . ?
C21 C20 C25 123.5(5) . . ?
C21 C20 Cl3 118.5(4) . . ?
C25 C20 Cl3 117.9(4) . . ?
C22 C21 C20 118.5(5) . . ?
C21 C22 C23 121.4(5) . . ?
C22 C23 C24 118.4(5) . . ?
C25 C24 C23 122.6(5) . . ?
C25 C24 Cl4 121.5(4) . . ?
C23 C24 Cl4 115.9(4) . . ?
C24 C25 C20 115.6(4) . . ?
C24 C25 C26 123.0(4) . . ?
C20 C25 C26 121.3(4) . . ?
N2 C26 C27 59.5(3) . . ?
N2 C26 C25 119.1(4) . . ?
C27 C26 C25 125.0(4) . . ?
N2 C27 C26 59.5(3) . . ?
N2 C27 C28 111.1(5) . . ?
C26 C27 C28 117.8(4) . . ?
N2 C27 C30 118.6(4) . . ?
C26 C27 C30 118.1(4) . . ?
C28 C27 C30 118.1(5) . . ?
O5 C28 O6 123.8(6) . . ?
O5 C28 C27 123.7(6) . . ?
O6 C28 C27 112.2(6) . . ?
O7 C30 C31 103.8(4) . . ?
O7 C30 C27 107.9(4) . . ?
C31 C30 C27 114.5(4) . . ?
C32 C31 C30 109.8(5) . . ?
C31 C32 C33 112.6(5) . . ?
O8 C33 O7 111.2(5) . . ?
O8 C33 C32 108.2(5) . . ?
O7 C33 C32 101.3(5) . . ?
C27 N2 C26 61.0(3) . . ?
C28 O6 C29 97.5(8) . . ?
C33 O7 C30 112.3(4) . . ?
C33 O8 C34 109.3(5) . . ?

loop_
_geom_bond_atom_site_label_1
_geom_bond_atom_site_label_2
_geom_bond_distance
_geom_bond_site_symmetry_2
_geom_bond_publ_flag
C1 C2 1.382(6) . ?
C1 C6 1.398(7) . ?
C1 Cl2 1.746(5) . ?
C2 C3 1.373(7) . ?
C3 C4 1.383(7) . ?
C4 C5 1.377(7) . ?
C5 C6 1.385(7) . ?
C5 Cl1 1.744(5) . ?
C6 C7 1.508(6) . ?
C7 N1 1.456(6) . ?
C7 C8 1.484(6) . ?
C8 N1 1.458(6) . ?
C8 C9 1.515(7) . ?
C8 C11 1.533(6) . ?
C9 O2 1.183(6) . ?
C9 O1 1.332(6) . ?
C10 O1 1.457(6) . ?
C11 O3 1.437(5) . ?
C11 C12 1.502(7) . ?
C12 C13 1.306(7) . ?
C13 C14 1.500(8) . ?
C14 O4 1.376(6) . ?
C14 O3 1.439(6) . ?
C15 O4 1.419(7) . ?
C20 C21 1.387(7) . ?
C20 C25 1.395(7) . ?
C20 Cl3 1.750(5) . ?
C21 C22 1.367(8) . ?
C22 C23 1.377(8) . ?
C23 C24 1.411(7) . ?
C24 C25 1.381(7) . ?
C24 Cl4 1.736(5) . ?
C25 C26 1.499(6) . ?
C26 N2 1.460(6) . ?
C26 C27 1.481(6) . ?
C27 N2 1.459(6) . ?
C27 C28 1.514(8) . ?
C27 C30 1.525(7) . ?
C28 O5 1.208(8) . ?
C28 O6 1.304(8) . ?
C29 O6 1.659(10) . ?
C30 O7 1.447(7) . ?
C30 C31 1.498(7) . ?
C31 C32 1.313(8) . ?
C32 C33 1.518(8) . ?
C33 O8 1.367(7) . ?
C33 O7 1.446(7) . ?
C34 O8 1.446(8) . ?

loop_
_geom_hbond_atom_site_label_D
_geom_hbond_atom_site_label_H
_geom_hbond_atom_site_label_A
_geom_hbond_distance_DH
_geom_hbond_distance_HA
_geom_hbond_distance_DA
_geom_hbond_angle_DHA
_geom_hbond_site_symmetry_A
N2 H20 Cl1 0.96(8) 2.88(8) 3.704(5) 144(6) 4_565
N1 H1 O3 0.78(5) 2.41(5) 2.847(5) 117(4) .

loop_
_geom_torsion_atom_site_label_1
_geom_torsion_atom_site_label_2
_geom_torsion_atom_site_label_3
_geom_torsion_atom_site_label_4
_geom_torsion
_geom_torsion_site_symmetry_1
_geom_torsion_site_symmetry_2
_geom_torsion_site_symmetry_3
_geom_torsion_site_symmetry_4
_geom_torsion_publ_flag
C6 C1 C2 C3 2.3(7) . . . . ?
Cl2 C1 C2 C3 -176.3(4) . . . . ?
C1 C2 C3 C4 0.1(7) . . . . ?
C2 C3 C4 C5 -0.9(7) . . . . ?
C3 C4 C5 C6 -0.7(8) . . . . ?
C3 C4 C5 Cl1 177.4(4) . . . . ?
C4 C5 C6 C1 2.9(7) . . . . ?
Cl1 C5 C6 C1 -175.2(3) . . . . ?
C4 C5 C6 C7 177.5(4) . . . . ?
Cl1 C5 C6 C7 -0.6(6) . . . . ?
C2 C1 C6 C5 -3.7(7) . . . . ?
Cl2 C1 C6 C5 174.9(3) . . . . ?
C2 C1 C6 C7 -178.4(4) . . . . ?
Cl2 C1 C6 C7 0.2(6) . . . . ?
C5 C6 C7 N1 53.4(6) . . . . ?
C1 C6 C7 N1 -132.3(4) . . . . ?
C5 C6 C7 C8 124.7(5) . . . . ?
C1 C6 C7 C8 -61.0(6) . . . . ?
C6 C7 C8 N1 -105.1(5) . . . . ?
N1 C7 C8 C9 104.5(5) . . . . ?
C6 C7 C8 C9 -0.6(7) . . . . ?
N1 C7 C8 C11 -109.3(5) . . . . ?
C6 C7 C8 C11 145.5(4) . . . . ?
N1 C8 C9 O2 -152.7(5) . . . . ?
C7 C8 C9 O2 136.5(5) . . . . ?
C11 C8 C9 O2 -11.9(7) . . . . ?
N1 C8 C9 O1 26.7(6) . . . . ?
C7 C8 C9 O1 -44.1(6) . . . . ?
C11 C8 C9 O1 167.5(4) . . . . ?
N1 C8 C11 O3 -41.1(5) . . . . ?
C7 C8 C11 O3 27.3(5) . . . . ?
C9 C8 C11 O3 178.5(4) . . . . ?
N1 C8 C11 C12 74.0(5) . . . . ?
C7 C8 C11 C12 142.4(4) . . . . ?
C9 C8 C11 C12 -66.4(5) . . . . ?
O3 C11 C12 C13 -5.0(5) . . . . ?
C8 C11 C12 C13 -122.6(5) . . . . ?
C11 C12 C13 C14 -2.6(6) . . . . ?
C12 C13 C14 O4 -110.2(5) . . . . ?
C12 C13 C14 O3 9.1(6) . . . . ?
C6 C7 N1 C8 116.8(4) . . . . ?
C9 C8 N1 C7 -116.6(4) . . . . ?
C11 C8 N1 C7 106.4(4) . . . . ?
O2 C9 O1 C10 6.4(7) . . . . ?
C8 C9 O1 C10 -173.0(4) . . . . ?
C12 C11 O3 C14 10.9(5) . . . . ?
C8 C11 O3 C14 132.8(4) . . . . ?
O4 C14 O3 C11 105.1(5) . . . . ?
C13 C14 O3 C11 -12.2(5) . . . . ?
O3 C14 O4 C15 68.3(6) . . . . ?
C13 C14 O4 C15 -178.1(5) . . . . ?
C25 C20 C21 C22 1.8(7) . . . . ?
Cl3 C20 C21 C22 -179.4(4) . . . . ?
C20 C21 C22 C23 0.9(8) . . . . ?
C21 C22 C23 C24 -1.2(8) . . . . ?
C22 C23 C24 C25 -1.1(7) . . . . ?
C22 C23 C24 Cl4 177.2(4) . . . . ?
C23 C24 C25 C20 3.6(7) . . . . ?
Cl4 C24 C25 C20 -174.6(3) . . . . ?
C23 C24 C25 C26 179.4(4) . . . . ?
Cl4 C24 C25 C26 1.2(6) . . . . ?
C21 C20 C25 C24 -3.9(7) . . . . ?
Cl3 C20 C25 C24 177.2(3) . . . . ?
C21 C20 C25 C26 -179.9(4) . . . . ?
Cl3 C20 C25 C26 1.3(6) . . . . ?
C24 C25 C26 N2 47.0(6) . . . . ?
C20 C25 C26 N2 -137.3(5) . . . . ?
C24 C25 C26 C27 118.4(5) . . . . ?
C20 C25 C26 C27 -65.9(6) . . . . ?
C25 C26 C27 N2 -106.1(5) . . . . ?
N2 C26 C27 C28 99.3(5) . . . . ?
C25 C26 C27 C28 -6.8(7) . . . . ?
N2 C26 C27 C30 -108.5(5) . . . . ?
C25 C26 C27 C30 145.4(5) . . . . ?
N2 C27 C28 O5 28.4(7) . . . . ?
C26 C27 C28 O5 -37.3(8) . . . . ?
C30 C27 C28 O5 170.5(5) . . . . ?
N2 C27 C28 O6 -146.7(5) . . . . ?
C26 C27 C28 O6 147.5(5) . . . . ?
C30 C27 C28 O6 -4.7(7) . . . . ?
N2 C27 C30 O7 -43.8(6) . . . . ?
C26 C27 C30 O7 24.8(6) . . . . ?
C28 C27 C30 O7 177.0(4) . . . . ?
N2 C27 C30 C31 71.2(6) . . . . ?
C26 C27 C30 C31 139.9(5) . . . . ?
C28 C27 C30 C31 -68.0(6) . . . . ?
O7 C30 C31 C32 -1.5(6) . . . . ?
C27 C30 C31 C32 -118.9(5) . . . . ?
C30 C31 C32 C33 -1.3(7) . . . . ?
C31 C32 C33 O8 -113.5(6) . . . . ?
C31 C32 C33 O7 3.5(7) . . . . ?
C28 C27 N2 C26 -110.7(4) . . . . ?
C30 C27 N2 C26 107.5(5) . . . . ?
C25 C26 N2 C27 115.7(5) . . . . ?
O5 C28 O6 C29 -4.1(8) . . . . ?
C27 C28 O6 C29 171.0(5) . . . . ?
O8 C33 O7 C30 110.4(5) . . . . ?
C32 C33 O7 C30 -4.4(6) . . . . ?
C31 C30 O7 C33 3.9(6) . . . . ?
C27 C30 O7 C33 125.8(5) . . . . ?
O7 C33 O8 C34 77.1(7) . . . . ?
C32 C33 O8 C34 -172.5(5) . . . . ?
